data_1514417
loop_
_publ_author_name
'Yu, Yuming'
'Shi, Lijun'
'Yang, Dazhi'
'Gan, Liangbing'

_publ_section_title
;
 Molecular containers with a dynamic orifice: open-cage fullerenes capable
 of encapsulating either H2O or H2 under mild conditions
;
_journal_issue 2
_journal_name_full 'Chemical Science'
_journal_page_first 814
_journal_paper_doi 10.1039/c2sc21760k
_journal_volume 4
_journal_year 2013
_chemical_formula_sum 'C71 H17 Cl6 N O8'
_chemical_formula_weight 1224.56
_chemical_name_systematic
;
?
;
_space_group_IT_number 2
_symmetry_cell_setting triclinic
_symmetry_space_group_name_Hall '-P 1'
_symmetry_space_group_name_H-M 'P -1'
_atom_sites_solution_hydrogens geom
_atom_sites_solution_primary direct
_atom_sites_solution_secondary difmap
_audit_creation_method SHELXL-97
_cell_angle_alpha 76.592(15)
_cell_angle_beta 66.580(13)
_cell_angle_gamma 61.681(10)
_cell_formula_units_Z 2
_cell_length_a 14.3061(15)
_cell_length_b 14.457(2)
_cell_length_c 15.4664(19)
_cell_measurement_reflns_used 8853
_cell_measurement_temperature 113(2)
_cell_measurement_theta_max 27.9
_cell_measurement_theta_min 1.6
_cell_volume 2580.3(6)
_computing_cell_refinement CrystalClear
_computing_data_collection CrystalClear
_computing_data_reduction CrystalClear
_computing_molecular_graphics 'Bruker SHELXTL'
_computing_publication_material 'Bruker SHELXTL'
_computing_structure_refinement 'SHELXL-97 (Sheldrick, 1997)'
_computing_structure_solution 'SHELXS-97 (Sheldrick, 1990)'
_diffrn_ambient_temperature 113(2)
_diffrn_detector_area_resol_mean 14.22
_diffrn_measured_fraction_theta_full 0.996
_diffrn_measured_fraction_theta_max 0.996
_diffrn_measurement_device_type 'Rigaku Saturn 724CCD'
_diffrn_measurement_method '\w scans'
_diffrn_radiation_monochromator multilayer
_diffrn_radiation_source 'rotating anode'
_diffrn_radiation_type MoK\a
_diffrn_radiation_wavelength 0.71073
_diffrn_reflns_av_R_equivalents 0.0344
_diffrn_reflns_av_sigmaI/netI 0.0553
_diffrn_reflns_limit_h_max 17
_diffrn_reflns_limit_h_min -17
_diffrn_reflns_limit_k_max 17
_diffrn_reflns_limit_k_min -17
_diffrn_reflns_limit_l_max 16
_diffrn_reflns_limit_l_min -18
_diffrn_reflns_number 21757
_diffrn_reflns_theta_full 25.02
_diffrn_reflns_theta_max 25.02
_diffrn_reflns_theta_min 1.44
_diffrn_standards_decay_% 0
_diffrn_standards_interval_count 0
_diffrn_standards_interval_time 0
_diffrn_standards_number 0
_exptl_absorpt_coefficient_mu 0.401
_exptl_absorpt_correction_T_max 0.9534
_exptl_absorpt_correction_T_min 0.9241
_exptl_absorpt_correction_type multi-scan
_exptl_absorpt_process_details CrystalClear
_exptl_crystal_colour Colorless
_exptl_crystal_density_diffrn 1.576
_exptl_crystal_density_method 'not measured'
_exptl_crystal_description Prism
_exptl_crystal_F_000 1232
_exptl_crystal_size_max 0.20
_exptl_crystal_size_mid 0.18
_exptl_crystal_size_min 0.12
_platon_squeeze_details
;
;
_refine_diff_density_max 1.274
_refine_diff_density_min -0.568
_refine_diff_density_rms 0.070
_refine_ls_extinction_method none
_refine_ls_goodness_of_fit_ref 1.092
_refine_ls_hydrogen_treatment constr
_refine_ls_matrix_type full
_refine_ls_number_parameters 816
_refine_ls_number_reflns 9068
_refine_ls_number_restraints 61
_refine_ls_restrained_S_all 1.092
_refine_ls_R_factor_all 0.0642
_refine_ls_R_factor_gt 0.0506
_refine_ls_shift/su_max 0.004
_refine_ls_shift/su_mean 0.000
_refine_ls_structure_factor_coef Fsqd
_refine_ls_weighting_details 'calc w=1/[\s^2^(Fo^2^)+(0.0802P)^2^+0.0000P] where P=(Fo^2^+2Fc^2^)/3'
_refine_ls_weighting_scheme calc
_refine_ls_wR_factor_gt 0.1379
_refine_ls_wR_factor_ref 0.1434
_reflns_number_gt 6558
_reflns_number_total 9068
_reflns_threshold_expression >2sigma(I)
_cod_data_source_file c2sc21760k.txt
_cod_data_source_block shelx
_cod_depositor_comments
;
The following automatic conversions were performed:

'_symmetry_cell_setting' value 'Triclinic' changed to 'triclinic'
according to
/usr/data/users/saulius/automatic-downloads/retrospective/RSC/lib/dictionaries/cif_core.dic
dictionary named 'cif_core.dic' version 2.4.2 from 2011-04-26.

Automatic conversion script
Id: cif_fix_values 2281 2013-09-26 08:29:07Z andrius 
;
_cod_original_cell_volume 2580.2(6)
_cod_original_sg_symbol_H-M P-1
_cod_database_code 1514417

loop_
_symmetry_equiv_pos_as_xyz
'x, y, z'
'-x, -y, -z'

loop_
_atom_site_label
_atom_site_type_symbol
_atom_site_fract_x
_atom_site_fract_y
_atom_site_fract_z
_atom_site_U_iso_or_equiv
_atom_site_adp_type
_atom_site_occupancy
_atom_site_symmetry_multiplicity
_atom_site_calc_flag
_atom_site_refinement_flags
_atom_site_disorder_assembly
_atom_site_disorder_group
N1 N 0.43321(19) 0.22497(17) 0.46519(16) 0.0216(5) Uani 1 1 d . A .
O1 O 0.58031(15) 0.41588(15) 0.14382(14) 0.0248(4) Uani 1 1 d . . .
O2 O 0.65143(16) 0.46499(16) 0.27938(15) 0.0330(5) Uani 1 1 d . . .
O3 O 0.47330(16) 0.41438(16) 0.42422(15) 0.0311(5) Uani 1 1 d . . .
O4 O 0.20163(17) 0.33964(16) 0.47566(14) 0.0250(5) Uani 1 1 d . . .
O5 O 0.33033(15) 0.34976(14) 0.13282(12) 0.0218(4) Uani 1 1 d . A .
O6 O 0.27781(18) 0.28337(16) 0.20120(13) 0.0324(5) Uani 1 1 d D . .
O8 O 0.53461(15) 0.21118(14) 0.30137(13) 0.0227(4) Uani 1 1 d . A .
O7 O 0.56042(15) 0.22214(14) 0.14673(13) 0.0220(4) Uani 1 1 d . A .
C1 C 0.1413(2) 0.9605(2) 0.2262(2) 0.0260(7) Uani 1 1 d . . .
C2 C 0.1035(2) 0.9600(2) 0.3285(2) 0.0247(6) Uani 1 1 d . . .
C3 C 0.0154(2) 0.9241(2) 0.3659(2) 0.0239(6) Uani 1 1 d . . .
C4 C -0.0031(2) 0.9053(2) 0.2879(2) 0.0236(6) Uani 1 1 d . . .
C5 C 0.0762(2) 0.9266(2) 0.20091(19) 0.0230(6) Uani 1 1 d . . .
C6 C 0.1268(2) 0.8628(2) 0.12503(19) 0.0231(6) Uani 1 1 d . . .
C7 C 0.2453(2) 0.8304(2) 0.07273(18) 0.0221(6) Uani 1 1 d . . .
C8 C 0.3082(2) 0.8639(2) 0.0957(2) 0.0235(6) Uani 1 1 d . . .
C9 C 0.2554(2) 0.9304(2) 0.1739(2) 0.0273(7) Uani 1 1 d . . .
C10 C 0.3353(2) 0.9005(2) 0.2214(2) 0.0259(7) Uani 1 1 d . . .
C11 C 0.3003(2) 0.8986(2) 0.3189(2) 0.0260(7) Uani 1 1 d . . .
C12 C 0.1810(2) 0.9283(2) 0.3745(2) 0.0270(7) Uani 1 1 d . . .
C13 C 0.1748(2) 0.8595(2) 0.4582(2) 0.0259(7) Uani 1 1 d . . .
C14 C 0.0904(2) 0.8248(2) 0.49420(19) 0.0253(7) Uani 1 1 d . . .
C15 C 0.0088(2) 0.8581(2) 0.44760(19) 0.0237(6) Uani 1 1 d . . .
C16 C -0.0178(2) 0.7709(2) 0.45389(19) 0.0232(6) Uani 1 1 d . . .
C17 C -0.0372(2) 0.7540(2) 0.37952(19) 0.0219(6) Uani 1 1 d . . .
C18 C -0.0281(2) 0.8212(2) 0.29433(19) 0.0231(6) Uani 1 1 d . . .
C19 C 0.0238(2) 0.7552(2) 0.2146(2) 0.0211(6) Uani 1 1 d . . .
C20 C 0.1001(2) 0.7756(2) 0.13316(19) 0.0229(6) Uani 1 1 d . . .
C21 C 0.2042(2) 0.6885(2) 0.08591(18) 0.0213(6) Uani 1 1 d . . .
C22 C 0.2921(2) 0.7223(2) 0.05072(17) 0.0205(6) Uani 1 1 d . . .
C23 C 0.3975(2) 0.6515(2) 0.05589(17) 0.0191(6) Uani 1 1 d . . .
C24 C 0.4650(2) 0.6871(2) 0.07535(18) 0.0213(6) Uani 1 1 d . . .
C25 C 0.4212(2) 0.7921(2) 0.0945(2) 0.0249(7) Uani 1 1 d . . .
C26 C 0.4395(2) 0.8143(2) 0.1712(2) 0.0249(7) Uani 1 1 d . . .
C27 C 0.5029(2) 0.7332(2) 0.2202(2) 0.0270(7) Uani 1 1 d . . .
C28 C 0.4645(2) 0.7307(2) 0.3226(2) 0.0272(7) Uani 1 1 d . . .
C29 C 0.3653(3) 0.8119(2) 0.3701(2) 0.0289(7) Uani 1 1 d . . .
C30 C 0.2886(3) 0.7866(2) 0.4547(2) 0.0286(7) Uani 1 1 d . . .
C31 C 0.3148(3) 0.6813(2) 0.4830(2) 0.0270(7) Uani 1 1 d . . .
C32 C 0.2280(2) 0.6445(2) 0.51735(18) 0.0249(6) Uani 1 1 d . . .
C33 C 0.1176(2) 0.7153(2) 0.52612(18) 0.0245(6) Uani 1 1 d . . .
C34 C 0.0507(2) 0.6825(2) 0.50223(18) 0.0224(6) Uani 1 1 d . . .
C35 C 0.0970(2) 0.5810(2) 0.47411(19) 0.0221(6) Uani 1 1 d . . .
C36 C 0.0710(2) 0.5633(2) 0.40058(18) 0.0193(6) Uani 1 1 d . . .
C37 C 0.0079(2) 0.6476(2) 0.3526(2) 0.0226(6) Uani 1 1 d . . .
C38 C 0.0450(2) 0.6497(2) 0.25082(19) 0.0210(6) Uani 1 1 d . . .
C39 C 0.1434(2) 0.5665(2) 0.20509(19) 0.0208(6) Uani 1 1 d . . .
C40 C 0.2273(2) 0.5857(2) 0.12265(18) 0.0178(6) Uani 1 1 d . . .
C41 C 0.3380(2) 0.5101(2) 0.12421(18) 0.0183(6) Uani 1 1 d . A .
C42 C 0.4222(2) 0.5440(2) 0.09230(18) 0.0181(6) Uani 1 1 d . . .
C43 C 0.5258(2) 0.5046(2) 0.11981(17) 0.0178(6) Uani 1 1 d . . .
C44 C 0.5385(2) 0.6031(2) 0.12077(19) 0.0217(6) Uani 1 1 d . . .
C45 C 0.5602(2) 0.6261(2) 0.1913(2) 0.0255(7) Uani 1 1 d . . .
C46 C 0.5820(2) 0.5546(2) 0.2770(2) 0.0275(7) Uani 1 1 d . . .
C47 C 0.4956(2) 0.6236(2) 0.3592(2) 0.0266(7) Uani 1 1 d . . .
C48 C 0.4205(2) 0.5981(2) 0.4364(2) 0.0254(6) Uani 1 1 d . . .
C49 C 0.4024(2) 0.5005(2) 0.45013(19) 0.0239(6) Uani 1 1 d . . .
C50 C 0.2761(2) 0.5378(2) 0.48930(19) 0.0235(6) Uani 1 1 d . . .
C51 C 0.2115(2) 0.5056(2) 0.46902(18) 0.0198(6) Uani 1 1 d . . .
C52 C 0.2414(2) 0.4129(2) 0.41221(18) 0.0196(6) Uani 1 1 d . . .
C53 C 0.1658(2) 0.4728(2) 0.35220(19) 0.0183(6) Uani 1 1 d . . .
C54 C 0.2012(2) 0.4755(2) 0.25651(19) 0.0184(6) Uani 1 1 d . A .
C55 C 0.3223(2) 0.4172(2) 0.19280(18) 0.0184(6) Uani 1 1 d . . .
C56 C 0.3948(2) 0.35302(19) 0.25313(18) 0.0176(6) Uani 1 1 d . A .
C57 C 0.5040(2) 0.2599(2) 0.22131(19) 0.0197(6) Uani 1 1 d . . .
C58 C 0.4446(2) 0.2586(2) 0.38088(19) 0.0199(6) Uani 1 1 d . . .
C59 C 0.3599(2) 0.3511(2) 0.34692(19) 0.0184(6) Uani 1 1 d . A .
C60 C 0.5160(2) 0.1332(2) 0.49425(19) 0.0203(6) Uani 1 1 d . . .
C61 C 0.6313(2) 0.0904(2) 0.44328(19) 0.0234(6) Uani 1 1 d . A .
H61A H 0.6603 0.1229 0.3847 0.028 Uiso 1 1 calc R . .
C62 C 0.7026(2) 0.0002(2) 0.4791(2) 0.0283(7) Uani 1 1 d . . .
H62A H 0.7811 -0.0290 0.4446 0.034 Uiso 1 1 calc R A .
C63 C 0.6627(2) -0.0487(2) 0.5637(2) 0.0275(7) Uani 1 1 d . A .
H63A H 0.7128 -0.1123 0.5860 0.033 Uiso 1 1 calc R . .
C64 C 0.5491(3) -0.0044(2) 0.6159(2) 0.0275(7) Uani 1 1 d . . .
H64A H 0.5211 -0.0361 0.6754 0.033 Uiso 1 1 calc R A .
C65 C 0.4759(2) 0.0870(2) 0.5810(2) 0.0245(6) Uani 1 1 d . A .
H65A H 0.3979 0.1178 0.6171 0.029 Uiso 1 1 calc R . .
C66 C 0.2588(4) 0.2289(4) 0.1477(4) 0.0269(13) Uani 0.654(5) 1 d PDU A 1
C67 C 0.3733(4) 0.1343(4) 0.1077(4) 0.0380(14) Uani 0.654(5) 1 d PDU A 1
H67A H 0.3967 0.0885 0.1599 0.057 Uiso 0.654(5) 1 calc PR A 1
H67B H 0.4301 0.1601 0.0682 0.057 Uiso 0.654(5) 1 calc PR A 1
H67C H 0.3654 0.0945 0.0697 0.057 Uiso 0.654(5) 1 calc PR A 1
C68 C 0.2117(5) 0.2939(4) 0.0694(4) 0.0482(16) Uani 0.654(5) 1 d PDU A 1
H68A H 0.1407 0.3545 0.0961 0.072 Uiso 0.654(5) 1 calc PR A 1
H68B H 0.1979 0.2503 0.0401 0.072 Uiso 0.654(5) 1 calc PR A 1
H68C H 0.2660 0.3185 0.0217 0.072 Uiso 0.654(5) 1 calc PR A 1
C69 C 0.1761(7) 0.1897(7) 0.2245(5) 0.037(2) Uani 0.654(5) 1 d PDU A 1
H69A H 0.1109 0.2493 0.2598 0.056 Uiso 0.654(5) 1 calc PR A 1
H69B H 0.2135 0.1382 0.2676 0.056 Uiso 0.654(5) 1 calc PR A 1
H69C H 0.1507 0.1565 0.1953 0.056 Uiso 0.654(5) 1 calc PR A 1
C66' C 0.2159(7) 0.2539(7) 0.1692(7) 0.0269(13) Uani 0.346(5) 1 d PDU A 2
C67' C 0.2919(8) 0.1955(7) 0.0797(6) 0.043(3) Uani 0.346(5) 1 d PDU A 2
H67D H 0.3124 0.2441 0.0285 0.064 Uiso 0.346(5) 1 calc PR A 2
H67E H 0.2523 0.1664 0.0629 0.064 Uiso 0.346(5) 1 calc PR A 2
H67F H 0.3604 0.1382 0.0897 0.064 Uiso 0.346(5) 1 calc PR A 2
C68' C 0.1202(7) 0.3576(6) 0.1546(7) 0.038(3) Uani 0.346(5) 1 d PDU A 2
H68D H 0.0746 0.3924 0.2145 0.057 Uiso 0.346(5) 1 calc PR A 2
H68E H 0.0728 0.3441 0.1323 0.057 Uiso 0.346(5) 1 calc PR A 2
H68F H 0.1515 0.4032 0.1077 0.057 Uiso 0.346(5) 1 calc PR A 2
C69' C 0.1765(12) 0.1873(11) 0.2534(8) 0.021(3) Uani 0.346(5) 1 d PDU A 2
H69D H 0.1368 0.2277 0.3101 0.031 Uiso 0.346(5) 1 calc PR A 2
H69E H 0.2417 0.1237 0.2617 0.031 Uiso 0.346(5) 1 calc PR A 2
H69F H 0.1253 0.1676 0.2428 0.031 Uiso 0.346(5) 1 calc PR A 2
C70 C 0.8259(3) 0.2583(2) 0.1749(2) 0.0315(7) Uani 1 1 d . . .
H70 H 0.7432 0.3051 0.1946 0.038 Uiso 1 1 calc R . .
C71 C 0.7279(3) 0.9729(3) 0.1188(2) 0.0361(8) Uani 1 1 d . . .
H71 H 0.6962 1.0500 0.1011 0.043 Uiso 1 1 calc R . .
Cl1 Cl 0.89788(9) 0.33024(9) 0.09546(8) 0.0642(3) Uani 1 1 d . . .
Cl2 Cl 0.86644(9) 0.21385(9) 0.27578(7) 0.0643(3) Uani 1 1 d . . .
Cl3 Cl 0.85229(7) 0.15107(7) 0.11987(6) 0.0414(2) Uani 1 1 d . . .
Cl4 Cl 0.74495(7) 0.95491(7) 0.22851(6) 0.0402(2) Uani 1 1 d . . .
Cl5 Cl 0.85801(7) 0.91020(7) 0.03171(6) 0.0490(3) Uani 1 1 d . . .
Cl6 Cl 0.63293(9) 0.92505(11) 0.12657(8) 0.0716(4) Uani 1 1 d . . .
H4A H 0.250(3) 0.313(3) 0.500(3) 0.046(12) Uiso 1 1 d . . .

loop_
_atom_site_aniso_label
_atom_site_aniso_U_11
_atom_site_aniso_U_22
_atom_site_aniso_U_33
_atom_site_aniso_U_23
_atom_site_aniso_U_13
_atom_site_aniso_U_12
N1 0.0228(12) 0.0199(12) 0.0187(13) 0.0009(10) -0.0063(10) -0.0080(10)
O1 0.0217(10) 0.0213(11) 0.0306(11) -0.0028(8) -0.0102(9) -0.0068(8)
O2 0.0247(11) 0.0291(12) 0.0419(13) -0.0025(10) -0.0147(10) -0.0059(10)
O3 0.0243(11) 0.0229(11) 0.0416(12) -0.0055(10) -0.0155(9) -0.0015(9)
O4 0.0231(11) 0.0233(11) 0.0214(11) 0.0044(9) -0.0021(9) -0.0112(9)
O5 0.0299(11) 0.0197(10) 0.0198(10) -0.0015(8) -0.0065(8) -0.0149(8)
O6 0.0496(13) 0.0335(12) 0.0230(11) -0.0010(9) -0.0036(10) -0.0317(11)
O8 0.0201(10) 0.0175(10) 0.0208(10) -0.0016(8) -0.0045(8) -0.0022(8)
O7 0.0209(10) 0.0160(10) 0.0205(10) -0.0023(8) -0.0023(8) -0.0044(8)
C1 0.0295(16) 0.0107(13) 0.0309(17) 0.0010(12) -0.0092(13) -0.0051(12)
C2 0.0282(15) 0.0089(13) 0.0291(16) -0.0070(11) -0.0055(13) -0.0025(11)
C3 0.0189(14) 0.0130(13) 0.0293(16) -0.0098(12) -0.0040(12) 0.0017(11)
C4 0.0178(14) 0.0111(13) 0.0296(16) -0.0031(11) -0.0086(12) 0.0048(11)
C5 0.0236(14) 0.0123(13) 0.0246(15) 0.0005(11) -0.0114(12) 0.0008(11)
C6 0.0240(15) 0.0149(14) 0.0224(15) 0.0033(11) -0.0101(12) -0.0020(11)
C7 0.0296(15) 0.0167(14) 0.0151(14) 0.0050(11) -0.0078(12) -0.0085(12)
C8 0.0263(15) 0.0170(14) 0.0234(15) 0.0033(11) -0.0040(12) -0.0118(12)
C9 0.0312(16) 0.0171(14) 0.0320(17) 0.0002(12) -0.0065(13) -0.0131(12)
C10 0.0293(15) 0.0162(14) 0.0347(17) -0.0026(12) -0.0065(13) -0.0146(12)
C11 0.0320(16) 0.0197(14) 0.0339(17) -0.0072(12) -0.0103(13) -0.0148(13)
C12 0.0319(16) 0.0136(14) 0.0332(17) -0.0100(12) -0.0077(13) -0.0066(12)
C13 0.0319(16) 0.0212(15) 0.0234(15) -0.0137(12) -0.0059(13) -0.0075(12)
C14 0.0284(15) 0.0205(15) 0.0172(14) -0.0099(12) -0.0032(12) -0.0026(12)
C15 0.0202(14) 0.0189(14) 0.0191(15) -0.0066(12) 0.0017(11) -0.0026(11)
C16 0.0140(13) 0.0241(15) 0.0186(14) -0.0044(12) 0.0020(11) -0.0028(11)
C17 0.0093(12) 0.0250(15) 0.0252(15) -0.0049(12) -0.0027(11) -0.0033(11)
C18 0.0145(13) 0.0225(15) 0.0266(16) -0.0020(12) -0.0074(12) -0.0028(11)
C19 0.0168(13) 0.0198(14) 0.0276(15) -0.0027(12) -0.0126(12) -0.0037(11)
C20 0.0239(14) 0.0230(15) 0.0239(15) 0.0027(12) -0.0158(12) -0.0072(12)
C21 0.0240(14) 0.0234(15) 0.0170(14) -0.0013(11) -0.0093(12) -0.0085(12)
C22 0.0273(15) 0.0191(14) 0.0104(13) 0.0020(11) -0.0050(11) -0.0086(12)
C23 0.0206(14) 0.0216(14) 0.0089(13) -0.0003(11) 0.0002(10) -0.0088(12)
C24 0.0243(14) 0.0183(14) 0.0161(14) 0.0008(11) 0.0004(11) -0.0115(12)
C25 0.0263(15) 0.0244(15) 0.0234(15) 0.0008(12) -0.0024(12) -0.0160(13)
C26 0.0271(15) 0.0199(15) 0.0302(16) 0.0004(12) -0.0046(13) -0.0167(12)
C27 0.0219(15) 0.0303(16) 0.0355(17) -0.0027(13) -0.0059(13) -0.0189(13)
C28 0.0260(15) 0.0307(17) 0.0391(18) -0.0086(14) -0.0150(13) -0.0168(13)
C29 0.0354(17) 0.0267(16) 0.0368(17) -0.0093(13) -0.0170(14) -0.0156(14)
C30 0.0352(17) 0.0315(17) 0.0271(16) -0.0120(13) -0.0132(13) -0.0137(14)
C31 0.0332(16) 0.0331(17) 0.0211(15) -0.0053(13) -0.0174(13) -0.0108(13)
C32 0.0313(16) 0.0297(16) 0.0137(14) -0.0005(12) -0.0102(12) -0.0110(13)
C33 0.0272(15) 0.0273(16) 0.0119(13) -0.0074(11) -0.0014(11) -0.0075(13)
C34 0.0184(14) 0.0254(15) 0.0119(13) -0.0017(11) 0.0036(11) -0.0073(12)
C35 0.0197(14) 0.0206(14) 0.0163(14) 0.0009(11) -0.0002(11) -0.0066(12)
C36 0.0137(13) 0.0198(14) 0.0190(14) 0.0005(11) -0.0011(11) -0.0072(11)
C37 0.0161(13) 0.0271(15) 0.0274(15) -0.0020(12) -0.0063(12) -0.0120(12)
C38 0.0145(13) 0.0244(15) 0.0271(15) -0.0039(12) -0.0093(12) -0.0077(11)
C39 0.0200(14) 0.0233(15) 0.0240(15) -0.0027(12) -0.0087(12) -0.0114(12)
C40 0.0187(13) 0.0185(14) 0.0190(14) -0.0014(11) -0.0102(11) -0.0068(11)
C41 0.0198(13) 0.0213(14) 0.0132(13) -0.0050(11) -0.0044(11) -0.0075(11)
C42 0.0198(14) 0.0175(14) 0.0134(13) -0.0064(10) -0.0010(11) -0.0065(11)
C43 0.0179(13) 0.0187(14) 0.0135(13) -0.0030(11) -0.0019(11) -0.0070(11)
C44 0.0170(13) 0.0229(15) 0.0226(15) -0.0024(12) -0.0001(11) -0.0113(12)
C45 0.0173(14) 0.0269(16) 0.0306(16) -0.0054(13) -0.0003(12) -0.0127(12)
C46 0.0189(14) 0.0295(17) 0.0391(18) -0.0051(13) -0.0103(13) -0.0122(13)
C47 0.0237(15) 0.0324(17) 0.0328(17) -0.0054(13) -0.0182(13) -0.0104(13)
C48 0.0271(15) 0.0318(17) 0.0245(15) -0.0008(13) -0.0168(13) -0.0118(13)
C49 0.0300(16) 0.0304(17) 0.0175(14) 0.0008(12) -0.0168(12) -0.0116(14)
C50 0.0243(15) 0.0266(15) 0.0173(14) 0.0001(12) -0.0076(12) -0.0091(12)
C51 0.0201(14) 0.0179(14) 0.0137(13) 0.0023(11) -0.0020(11) -0.0065(11)
C52 0.0164(13) 0.0183(14) 0.0182(14) 0.0019(11) -0.0036(11) -0.0059(11)
C53 0.0173(13) 0.0167(14) 0.0237(15) -0.0011(11) -0.0073(11) -0.0089(11)
C54 0.0176(13) 0.0174(13) 0.0226(15) -0.0036(11) -0.0046(11) -0.0099(11)
C55 0.0209(14) 0.0153(13) 0.0208(14) -0.0028(11) -0.0069(11) -0.0084(11)
C56 0.0149(13) 0.0134(13) 0.0224(15) -0.0006(11) -0.0044(11) -0.0062(11)
C57 0.0217(14) 0.0188(14) 0.0185(15) 0.0026(12) -0.0065(12) -0.0104(11)
C58 0.0195(14) 0.0165(14) 0.0195(15) -0.0024(11) -0.0024(11) -0.0071(11)
C59 0.0170(13) 0.0111(13) 0.0246(15) 0.0002(11) -0.0066(11) -0.0049(10)
C60 0.0218(14) 0.0138(13) 0.0256(15) -0.0017(11) -0.0107(12) -0.0053(11)
C61 0.0246(15) 0.0278(16) 0.0195(14) -0.0009(12) -0.0093(12) -0.0110(12)
C62 0.0231(15) 0.0299(16) 0.0307(17) -0.0100(13) -0.0126(13) -0.0039(13)
C63 0.0315(16) 0.0192(15) 0.0358(17) -0.0013(13) -0.0216(14) -0.0055(12)
C64 0.0390(18) 0.0228(15) 0.0272(16) 0.0053(12) -0.0170(14) -0.0165(13)
C65 0.0250(15) 0.0220(15) 0.0255(15) -0.0008(12) -0.0081(12) -0.0098(12)
C66 0.023(3) 0.028(3) 0.036(3) 0.003(2) -0.011(3) -0.016(3)
C67 0.038(3) 0.024(3) 0.046(3) -0.005(2) -0.002(2) -0.017(2)
C68 0.056(4) 0.042(3) 0.063(4) -0.002(3) -0.033(3) -0.024(3)
C69 0.039(4) 0.025(3) 0.049(5) -0.005(3) -0.007(3) -0.020(3)
C66' 0.023(3) 0.028(3) 0.036(3) 0.003(2) -0.011(3) -0.016(3)
C67' 0.062(6) 0.040(6) 0.030(5) -0.013(4) -0.008(4) -0.026(5)
C68' 0.037(5) 0.036(5) 0.055(6) 0.007(4) -0.026(4) -0.023(4)
C69' 0.024(5) 0.017(5) 0.026(6) 0.000(4) -0.005(4) -0.016(4)
C70 0.0238(15) 0.0329(17) 0.0313(17) -0.0041(14) -0.0089(13) -0.0064(13)
C71 0.0344(18) 0.0334(18) 0.0309(18) -0.0004(14) -0.0086(14) -0.0095(14)
Cl1 0.0621(6) 0.0648(7) 0.0679(7) -0.0110(5) 0.0005(5) -0.0436(6)
Cl2 0.0672(7) 0.0643(7) 0.0459(6) -0.0192(5) -0.0359(5) 0.0045(5)
Cl3 0.0487(5) 0.0361(5) 0.0463(5) -0.0018(4) -0.0249(4) -0.0164(4)
Cl4 0.0395(5) 0.0472(5) 0.0355(5) 0.0035(4) -0.0151(4) -0.0204(4)
Cl5 0.0392(5) 0.0372(5) 0.0383(5) -0.0011(4) -0.0003(4) -0.0021(4)
Cl6 0.0564(6) 0.1163(10) 0.0626(7) -0.0335(7) -0.0117(5) -0.0467(7)

loop_
_atom_type_symbol
_atom_type_description
_atom_type_scat_dispersion_real
_atom_type_scat_dispersion_imag
_atom_type_scat_source
C C 0.0033 0.0016 'International Tables Vol C Tables 4.2.6.8 and 6.1.1.4'
H H 0.0000 0.0000 'International Tables Vol C Tables 4.2.6.8 and 6.1.1.4'
N N 0.0061 0.0033 'International Tables Vol C Tables 4.2.6.8 and 6.1.1.4'
O O 0.0106 0.0060 'International Tables Vol C Tables 4.2.6.8 and 6.1.1.4'
Cl Cl 0.1484 0.1585 'International Tables Vol C Tables 4.2.6.8 and 6.1.1.4'

loop_
_geom_angle_atom_site_label_1
_geom_angle_atom_site_label_2
_geom_angle_atom_site_label_3
_geom_angle
C58 N1 C60 124.1(2)
C52 O4 H4A 98(3)
C55 O5 O6 102.44(16)
C66' O6 C66 22.1(4)
C66' O6 O5 115.0(4)
C66 O6 O5 106.8(2)
C58 O8 C57 108.7(2)
C9 C1 C5 119.9(3)
C9 C1 C2 119.8(3)
C5 C1 C2 108.5(2)
C12 C2 C3 119.6(3)
C12 C2 C1 120.2(3)
C3 C2 C1 107.4(3)
C15 C3 C4 120.1(3)
C15 C3 C2 119.8(3)
C4 C3 C2 108.4(2)
C18 C4 C3 119.8(3)
C18 C4 C5 119.5(3)
C3 C4 C5 108.1(3)
C6 C5 C1 120.4(3)
C6 C5 C4 119.9(3)
C1 C5 C4 107.6(2)
C5 C6 C7 119.3(3)
C5 C6 C20 119.8(2)
C7 C6 C20 108.3(2)
C8 C7 C22 119.5(3)
C8 C7 C6 120.8(3)
C22 C7 C6 107.4(2)
C7 C8 C25 120.3(3)
C7 C8 C9 119.8(3)
C25 C8 C9 108.0(3)
C1 C9 C8 119.9(3)
C1 C9 C10 120.0(3)
C8 C9 C10 108.4(3)
C11 C10 C9 120.5(3)
C11 C10 C26 119.2(3)
C9 C10 C26 107.5(3)
C10 C11 C29 120.2(3)
C10 C11 C12 120.0(3)
C29 C11 C12 107.3(2)
C2 C12 C13 120.6(3)
C2 C12 C11 119.5(3)
C13 C12 C11 107.9(3)
C14 C13 C12 120.0(3)
C14 C13 C30 119.6(3)
C12 C13 C30 108.1(2)
C13 C14 C15 120.0(3)
C13 C14 C33 119.7(3)
C15 C14 C33 107.4(3)
C3 C15 C14 120.1(3)
C3 C15 C16 119.7(3)
C14 C15 C16 108.4(2)
C17 C16 C34 119.8(3)
C17 C16 C15 120.1(3)
C34 C16 C15 107.5(3)
C16 C17 C18 120.0(3)
C16 C17 C37 119.7(3)
C18 C17 C37 107.9(2)
C4 C18 C17 120.2(3)
C4 C18 C19 120.6(2)
C17 C18 C19 107.6(2)
C20 C19 C38 120.4(2)
C20 C19 C18 119.1(3)
C38 C19 C18 108.1(2)
C19 C20 C6 121.0(3)
C19 C20 C21 119.4(2)
C6 C20 C21 107.3(2)
C40 C21 C22 119.2(2)
C40 C21 C20 120.5(2)
C22 C21 C20 107.9(2)
C23 C22 C21 118.5(2)
C23 C22 C7 120.3(3)
C21 C22 C7 109.0(2)
C22 C23 C24 120.2(2)
C22 C23 C42 122.3(2)
C24 C23 C42 109.7(2)
C25 C24 C44 122.2(3)
C25 C24 C23 119.6(3)
C44 C24 C23 109.8(2)
C24 C25 C26 118.0(3)
C24 C25 C8 119.9(3)
C26 C25 C8 108.5(2)
C27 C26 C25 120.0(3)
C27 C26 C10 120.3(3)
C25 C26 C10 107.6(3)
C26 C27 C45 121.2(3)
C26 C27 C28 120.1(3)
C45 C27 C28 108.4(3)
C29 C28 C47 121.6(3)
C29 C28 C27 119.5(3)
C47 C28 C27 109.3(3)
C28 C29 C30 118.8(3)
C28 C29 C11 120.6(3)
C30 C29 C11 108.4(3)
C31 C30 C29 118.4(3)
C31 C30 C13 120.4(3)
C29 C30 C13 108.2(3)
C30 C31 C48 122.3(3)
C30 C31 C32 119.9(3)
C48 C31 C32 109.1(3)
C33 C32 C31 119.8(3)
C33 C32 C50 122.4(3)
C31 C32 C50 109.3(2)
C32 C33 C34 118.2(3)
C32 C33 C14 120.3(3)
C34 C33 C14 108.5(3)
C35 C34 C33 119.4(3)
C35 C34 C16 120.4(3)
C33 C34 C16 108.1(2)
C34 C35 C36 119.5(3)
C34 C35 C51 121.9(3)
C36 C35 C51 109.1(2)
C37 C36 C35 120.3(3)
C37 C36 C53 121.3(2)
C35 C36 C53 107.9(2)
C36 C37 C38 119.2(2)
C36 C37 C17 120.2(3)
C38 C37 C17 107.8(2)
C39 C38 C19 120.3(2)
C39 C38 C37 118.1(2)
C19 C38 C37 108.6(2)
C38 C39 C54 121.6(2)
C38 C39 C40 120.5(2)
C54 C39 C40 107.6(2)
C21 C40 C41 122.6(2)
C21 C40 C39 118.7(2)
C41 C40 C39 109.3(2)
C42 C41 C40 117.9(2)
C42 C41 C55 132.3(2)
C40 C41 C55 106.4(2)
C41 C42 C23 119.3(2)
C41 C42 C43 129.9(2)
C23 C42 C43 106.6(2)
O1 C43 C42 127.4(2)
O1 C43 C44 127.4(3)
C42 C43 C44 105.0(2)
C45 C44 C24 119.0(3)
C45 C44 C43 125.4(2)
C24 C44 C43 107.0(2)
C44 C45 C27 118.9(3)
C44 C45 C46 125.7(3)
C27 C45 C46 107.0(3)
O2 C46 C45 128.5(3)
O2 C46 C47 128.2(3)
C45 C46 C47 103.3(2)
C48 C47 C28 119.8(3)
C48 C47 C46 126.1(3)
C28 C47 C46 106.9(2)
C47 C48 C31 118.5(3)
C47 C48 C49 125.5(3)
C31 C48 C49 108.0(2)
O3 C49 C48 126.6(3)
O3 C49 C50 127.7(3)
C48 C49 C50 105.1(2)
C51 C50 C32 119.4(3)
C51 C50 C49 128.6(3)
C32 C50 C49 106.8(2)
C50 C51 C35 118.5(3)
C50 C51 C52 132.9(2)
C35 C51 C52 106.0(2)
O4 C52 C59 108.3(2)
O4 C52 C53 108.4(2)
C59 C52 C53 108.0(2)
O4 C52 C51 109.2(2)
C59 C52 C51 122.6(2)
C53 C52 C51 99.4(2)
C54 C53 C36 119.0(2)
C54 C53 C52 125.2(2)
C36 C53 C52 109.3(2)
C53 C54 C39 120.1(2)
C53 C54 C55 125.3(2)
C39 C54 C55 109.1(2)
O5 C55 C56 109.6(2)
O5 C55 C54 111.7(2)
C56 C55 C54 109.0(2)
O5 C55 C41 103.3(2)
C56 C55 C41 123.1(2)
C54 C55 C41 99.7(2)
C59 C56 C57 108.0(2)
C59 C56 C55 125.5(2)
C57 C56 C55 124.2(2)
O7 C57 O8 120.6(2)
O7 C57 C56 132.5(3)
O8 C57 C56 106.8(2)
N1 C58 O8 126.8(2)
N1 C58 C59 126.2(2)
O8 C58 C59 106.9(2)
C56 C59 C58 108.9(2)
C56 C59 C52 126.8(2)
C58 C59 C52 122.4(2)
C65 C60 C61 119.7(3)
C65 C60 N1 115.3(2)
C61 C60 N1 124.9(2)
C62 C61 C60 119.1(3)
C62 C61 H61A 120.5
C60 C61 H61A 120.5
C61 C62 C63 121.5(3)
C61 C62 H62A 119.2
C63 C62 H62A 119.2
C62 C63 C64 119.5(3)
C62 C63 H63A 120.3
C64 C63 H63A 120.3
C63 C64 C65 119.7(3)
C63 C64 H64A 120.1
C65 C64 H64A 120.1
C60 C65 C64 120.4(3)
C60 C65 H65A 119.8
C64 C65 H65A 119.8
O6 C66 C68 116.3(4)
O6 C66 C69 101.9(5)
C68 C66 C69 111.4(5)
O6 C66 C67 106.0(4)
C68 C66 C67 111.0(4)
C69 C66 C67 109.8(4)
O6 C66' C67' 109.7(7)
O6 C66' C69' 101.2(9)
C67' C66' C69' 114.4(7)
O6 C66' C68' 104.3(6)
C67' C66' C68' 113.1(7)
C69' C66' C68' 112.9(7)
C66' C67' H67D 109.5
C66' C67' H67E 109.5
H67D C67' H67E 109.5
C66' C67' H67F 109.5
H67D C67' H67F 109.5
H67E C67' H67F 109.5
C66' C68' H68D 109.5
C66' C68' H68E 109.5
H68D C68' H68E 109.5
C66' C68' H68F 109.5
H68D C68' H68F 109.5
H68E C68' H68F 109.5
C66' C69' H69D 109.5
C66' C69' H69E 109.5
H69D C69' H69E 109.5
C66' C69' H69F 109.5
H69D C69' H69F 109.5
H69E C69' H69F 109.5
Cl1 C70 Cl3 109.92(17)
Cl1 C70 Cl2 111.00(19)
Cl3 C70 Cl2 109.94(17)
Cl1 C70 H70 108.6
Cl3 C70 H70 108.6
Cl2 C70 H70 108.6
Cl6 C71 Cl4 109.91(17)
Cl6 C71 Cl5 110.68(19)
Cl4 C71 Cl5 110.59(19)
Cl6 C71 H71 108.5
Cl4 C71 H71 108.5
Cl5 C71 H71 108.5

loop_
_geom_bond_atom_site_label_1
_geom_bond_atom_site_label_2
_geom_bond_distance
N1 C58 1.255(3)
N1 C60 1.422(3)
O1 C43 1.205(3)
O2 C46 1.205(3)
O3 C49 1.204(3)
O4 C52 1.433(3)
O4 H4A 0.81(4)
O5 C55 1.433(3)
O5 O6 1.479(2)
O6 C66' 1.419(8)
O6 C66 1.436(5)
O8 C58 1.391(3)
O8 C57 1.398(3)
O7 C57 1.189(3)
C1 C9 1.395(4)
C1 C5 1.440(4)
C1 C2 1.454(4)
C2 C12 1.392(4)
C2 C3 1.447(4)
C3 C15 1.396(4)
C3 C4 1.441(4)
C4 C18 1.394(4)
C4 C5 1.454(4)
C5 C6 1.395(4)
C6 C7 1.442(4)
C6 C20 1.448(4)
C7 C8 1.385(4)
C7 C22 1.441(4)
C8 C25 1.444(4)
C8 C9 1.444(4)
C9 C10 1.444(4)
C10 C11 1.384(4)
C10 C26 1.465(4)
C11 C29 1.444(4)
C11 C12 1.464(4)
C12 C13 1.438(4)
C13 C14 1.389(4)
C13 C30 1.446(4)
C14 C15 1.445(4)
C14 C33 1.451(4)
C15 C16 1.453(4)
C16 C17 1.382(4)
C16 C34 1.450(4)
C17 C18 1.445(4)
C17 C37 1.448(4)
C18 C19 1.458(4)
C19 C20 1.381(4)
C19 C38 1.425(4)
C20 C21 1.455(4)
C21 C40 1.391(4)
C21 C22 1.425(4)
C22 C23 1.387(4)
C23 C24 1.435(4)
C23 C42 1.445(4)
C24 C25 1.395(4)
C24 C44 1.433(4)
C25 C26 1.442(4)
C26 C27 1.378(4)
C27 C45 1.447(4)
C27 C28 1.453(4)
C28 C29 1.387(4)
C28 C47 1.434(4)
C29 C30 1.438(4)
C30 C31 1.388(4)
C31 C48 1.437(4)
C31 C32 1.443(4)
C32 C33 1.385(4)
C32 C50 1.451(4)
C33 C34 1.439(4)
C34 C35 1.388(4)
C35 C36 1.435(4)
C35 C51 1.457(4)
C36 C37 1.387(4)
C36 C53 1.440(4)
C37 C38 1.445(4)
C38 C39 1.388(4)
C39 C54 1.433(4)
C39 C40 1.442(4)
C40 C41 1.442(4)
C41 C42 1.381(4)
C41 C55 1.555(4)
C42 C43 1.513(4)
C43 C44 1.522(4)
C44 C45 1.391(4)
C45 C46 1.519(4)
C46 C47 1.520(4)
C47 C48 1.367(4)
C48 C49 1.504(4)
C49 C50 1.510(4)
C50 C51 1.370(4)
C51 C52 1.566(4)
C52 C59 1.521(4)
C52 C53 1.522(4)
C53 C54 1.358(4)
C54 C55 1.525(4)
C55 C56 1.504(4)
C56 C59 1.331(4)
C56 C57 1.482(4)
C58 C59 1.474(4)
C60 C65 1.383(4)
C60 C61 1.396(4)
C61 C62 1.378(4)
C61 H61A 0.9500
C62 C63 1.378(4)
C62 H62A 0.9500
C63 C64 1.383(4)
C63 H63A 0.9500
C64 C65 1.393(4)
C64 H64A 0.9500
C65 H65A 0.9500
C66 C68 1.524(6)
C66 C69 1.530(7)
C66 C67 1.548(6)
C67 H67A 0.9800
C67 H67B 0.9800
C67 H67C 0.9800
C68 H68A 0.9800
C68 H68B 0.9800
C68 H68C 0.9800
C69 H69A 0.9800
C69 H69B 0.9800
C69 H69C 0.9800
C66' C67' 1.511(8)
C66' C69' 1.513(8)
C66' C68' 1.522(8)
C67' H67D 0.9800
C67' H67E 0.9800
C67' H67F 0.9800
C68' H68D 0.9800
C68' H68E 0.9800
C68' H68F 0.9800
C69' H69D 0.9800
C69' H69E 0.9800
C69' H69F 0.9800
C70 Cl1 1.751(3)
C70 Cl3 1.753(3)
C70 Cl2 1.756(3)
C70 H70 1.0000
C71 Cl6 1.750(4)
C71 Cl4 1.752(3)
C71 Cl5 1.753(3)
C71 H71 1.0000

loop_
_geom_torsion_atom_site_label_1
_geom_torsion_atom_site_label_2
_geom_torsion_atom_site_label_3
_geom_torsion_atom_site_label_4
_geom_torsion
C55 O5 O6 C66' 145.4(4)
C55 O5 O6 C66 167.5(3)
C9 C1 C2 C12 -0.8(4)
C5 C1 C2 C12 142.1(3)
C9 C1 C2 C3 -142.2(3)
C5 C1 C2 C3 0.7(3)
C12 C2 C3 C15 0.0(4)
C1 C2 C3 C15 141.7(3)
C12 C2 C3 C4 -143.1(3)
C1 C2 C3 C4 -1.4(3)
C15 C3 C4 C18 0.3(4)
C2 C3 C4 C18 143.2(2)
C15 C3 C4 C5 -141.3(2)
C2 C3 C4 C5 1.6(3)
C9 C1 C5 C6 0.7(4)
C2 C1 C5 C6 -142.2(3)
C9 C1 C5 C4 143.2(3)
C2 C1 C5 C4 0.3(3)
C18 C4 C5 C6 -0.3(4)
C3 C4 C5 C6 141.5(3)
C18 C4 C5 C1 -143.0(3)
C3 C4 C5 C1 -1.2(3)
C1 C5 C6 C7 0.6(4)
C4 C5 C6 C7 -137.4(3)
C1 C5 C6 C20 138.0(3)
C4 C5 C6 C20 0.0(4)
C5 C6 C7 C8 -1.5(4)
C20 C6 C7 C8 -143.3(3)
C5 C6 C7 C22 140.4(3)
C20 C6 C7 C22 -1.4(3)
C22 C7 C8 C25 2.0(4)
C6 C7 C8 C25 139.5(3)
C22 C7 C8 C9 -136.3(3)
C6 C7 C8 C9 1.2(4)
C5 C1 C9 C8 -1.0(4)
C2 C1 C9 C8 137.7(3)
C5 C1 C9 C10 -139.8(3)
C2 C1 C9 C10 -1.1(4)
C7 C8 C9 C1 0.1(4)
C25 C8 C9 C1 -142.8(3)
C7 C8 C9 C10 143.0(3)
C25 C8 C9 C10 0.2(3)
C1 C9 C10 C11 1.9(4)
C8 C9 C10 C11 -141.1(3)
C1 C9 C10 C26 143.2(3)
C8 C9 C10 C26 0.2(3)
C9 C10 C11 C29 136.4(3)
C26 C10 C11 C29 -0.6(4)
C9 C10 C11 C12 -0.8(4)
C26 C10 C11 C12 -137.8(3)
C3 C2 C12 C13 0.6(4)
C1 C2 C12 C13 -136.2(3)
C3 C2 C12 C11 138.7(3)
C1 C2 C12 C11 1.9(4)
C10 C11 C12 C2 -1.1(4)
C29 C11 C12 C2 -143.1(3)
C10 C11 C12 C13 141.7(3)
C29 C11 C12 C13 -0.3(3)
C2 C12 C13 C14 -0.5(4)
C11 C12 C13 C14 -142.8(3)
C2 C12 C13 C30 141.6(3)
C11 C12 C13 C30 -0.7(3)
C12 C13 C14 C15 -0.1(4)
C30 C13 C14 C15 -137.9(3)
C12 C13 C14 C33 136.5(3)
C30 C13 C14 C33 -1.3(4)
C4 C3 C15 C14 138.2(3)
C2 C3 C15 C14 -0.6(4)
C4 C3 C15 C16 -0.6(4)
C2 C3 C15 C16 -139.3(3)
C13 C14 C15 C3 0.7(4)
C33 C14 C15 C3 -140.6(2)
C13 C14 C15 C16 143.5(2)
C33 C14 C15 C16 2.2(3)
C3 C15 C16 C17 -0.4(4)
C14 C15 C16 C17 -143.5(2)
C3 C15 C16 C34 141.3(2)
C14 C15 C16 C34 -1.7(3)
C34 C16 C17 C18 -135.4(3)
C15 C16 C17 C18 1.7(4)
C34 C16 C17 C37 2.0(4)
C15 C16 C17 C37 139.2(3)
C3 C4 C18 C17 0.9(4)
C5 C4 C18 C17 138.2(3)
C3 C4 C18 C19 -137.7(3)
C5 C4 C18 C19 -0.4(4)
C16 C17 C18 C4 -1.9(4)
C37 C17 C18 C4 -143.8(3)
C16 C17 C18 C19 141.4(3)
C37 C17 C18 C19 -0.5(3)
C4 C18 C19 C20 1.4(4)
C17 C18 C19 C20 -141.8(3)
C4 C18 C19 C38 143.7(3)
C17 C18 C19 C38 0.5(3)
C38 C19 C20 C6 -139.3(3)
C18 C19 C20 C6 -1.7(4)
C38 C19 C20 C21 -1.8(4)
C18 C19 C20 C21 135.8(3)
C5 C6 C20 C19 1.0(4)
C7 C6 C20 C19 142.5(3)
C5 C6 C20 C21 -141.0(3)
C7 C6 C20 C21 0.6(3)
C19 C20 C21 C40 -0.4(4)
C6 C20 C21 C40 142.2(3)
C19 C20 C21 C22 -142.2(3)
C6 C20 C21 C22 0.5(3)
C40 C21 C22 C23 -1.1(4)
C20 C21 C22 C23 141.2(3)
C40 C21 C22 C7 -143.7(3)
C20 C21 C22 C7 -1.4(3)
C8 C7 C22 C23 2.4(4)
C6 C7 C22 C23 -140.1(3)
C8 C7 C22 C21 144.2(3)
C6 C7 C22 C21 1.7(3)
C21 C22 C23 C24 -143.6(3)
C7 C22 C23 C24 -5.3(4)
C21 C22 C23 C42 2.4(4)
C7 C22 C23 C42 140.7(3)
C22 C23 C24 C25 3.7(4)
C42 C23 C24 C25 -146.1(2)
C22 C23 C24 C44 152.5(2)
C42 C23 C24 C44 2.6(3)
C44 C24 C25 C26 -8.1(4)
C23 C24 C25 C26 136.6(3)
C44 C24 C25 C8 -144.1(3)
C23 C24 C25 C8 0.7(4)
C7 C8 C25 C24 -3.6(4)
C9 C8 C25 C24 139.0(3)
C7 C8 C25 C26 -143.2(3)
C9 C8 C25 C26 -0.6(3)
C24 C25 C26 C27 2.9(4)
C8 C25 C26 C27 143.4(3)
C24 C25 C26 C10 -139.8(2)
C8 C25 C26 C10 0.8(3)
C11 C10 C26 C27 -1.2(4)
C9 C10 C26 C27 -143.1(3)
C11 C10 C26 C25 141.3(3)
C9 C10 C26 C25 -0.6(3)
C25 C26 C27 C45 5.4(4)
C10 C26 C27 C45 143.3(3)
C25 C26 C27 C28 -135.6(3)
C10 C26 C27 C28 2.3(4)
C26 C27 C28 C29 -1.7(4)
C45 C27 C28 C29 -147.2(3)
C26 C27 C28 C47 144.9(3)
C45 C27 C28 C47 -0.6(3)
C47 C28 C29 C30 -4.4(4)
C27 C28 C29 C30 138.0(3)
C47 C28 C29 C11 -142.4(3)
C27 C28 C29 C11 0.0(4)
C10 C11 C29 C28 1.2(4)
C12 C11 C29 C28 143.1(3)
C10 C11 C29 C30 -140.7(3)
C12 C11 C29 C30 1.3(3)
C28 C29 C30 C31 -2.7(4)
C11 C29 C30 C31 139.9(3)
C28 C29 C30 C13 -144.4(3)
C11 C29 C30 C13 -1.7(3)
C14 C13 C30 C31 3.0(4)
C12 C13 C30 C31 -139.3(3)
C14 C13 C30 C29 143.7(3)
C12 C13 C30 C29 1.5(3)
C29 C30 C31 C48 6.3(4)
C13 C30 C31 C48 143.2(3)
C29 C30 C31 C32 -137.7(3)
C13 C30 C31 C32 -0.8(4)
C30 C31 C32 C33 -3.1(4)
C48 C31 C32 C33 -151.4(3)
C30 C31 C32 C50 145.8(3)
C48 C31 C32 C50 -2.6(3)
C31 C32 C33 C34 141.8(3)
C50 C32 C33 C34 -2.8(4)
C31 C32 C33 C14 4.8(4)
C50 C32 C33 C14 -139.9(3)
C13 C14 C33 C32 -2.6(4)
C15 C14 C33 C32 138.8(3)
C13 C14 C33 C34 -143.3(3)
C15 C14 C33 C34 -1.9(3)
C32 C33 C34 C35 1.9(4)
C14 C33 C34 C35 143.5(2)
C32 C33 C34 C16 -140.8(2)
C14 C33 C34 C16 0.8(3)
C17 C16 C34 C35 0.1(4)
C15 C16 C34 C35 -141.7(3)
C17 C16 C34 C33 142.4(3)
C15 C16 C34 C33 0.5(3)
C33 C34 C35 C36 -141.9(3)
C16 C34 C35 C36 -3.8(4)
C33 C34 C35 C51 0.8(4)
C16 C34 C35 C51 138.9(3)
C34 C35 C36 C37 5.3(4)
C51 C35 C36 C37 -141.7(2)
C34 C35 C36 C53 150.5(2)
C51 C35 C36 C53 3.5(3)
C35 C36 C37 C38 133.8(3)
C53 C36 C37 C38 -6.7(4)
C35 C36 C37 C17 -3.2(4)
C53 C36 C37 C17 -143.6(3)
C16 C17 C37 C36 -0.5(4)
C18 C17 C37 C36 141.5(2)
C16 C17 C37 C38 -141.8(2)
C18 C17 C37 C38 0.3(3)
C20 C19 C38 C39 0.8(4)
C18 C19 C38 C39 -141.0(3)
C20 C19 C38 C37 141.4(3)
C18 C19 C38 C37 -0.3(3)
C36 C37 C38 C39 -0.1(4)
C17 C37 C38 C39 141.7(3)
C36 C37 C38 C19 -141.7(3)
C17 C37 C38 C19 0.0(3)
C19 C38 C39 C54 143.2(3)
C37 C38 C39 C54 6.2(4)
C19 C38 C39 C40 2.5(4)
C37 C38 C39 C40 -134.6(3)
C22 C21 C40 C41 -1.9(4)
C20 C21 C40 C41 -139.4(3)
C22 C21 C40 C39 141.1(3)
C20 C21 C40 C39 3.6(4)
C38 C39 C40 C21 -4.6(4)
C54 C39 C40 C21 -150.2(3)
C38 C39 C40 C41 142.9(3)
C54 C39 C40 C41 -2.7(3)
C21 C40 C41 C42 3.5(4)
C39 C40 C41 C42 -142.5(2)
C21 C40 C41 C55 165.4(2)
C39 C40 C41 C55 19.4(3)
C40 C41 C42 C23 -2.2(4)
C55 C41 C42 C23 -158.4(3)
C40 C41 C42 C43 151.5(3)
C55 C41 C42 C43 -4.8(5)
C22 C23 C42 C41 -0.7(4)
C24 C23 C42 C41 148.4(2)
C22 C23 C42 C43 -159.9(2)
C24 C23 C42 C43 -10.8(3)
C41 C42 C43 O1 32.2(4)
C23 C42 C43 O1 -171.6(2)
C41 C42 C43 C44 -141.9(3)
C23 C42 C43 C44 14.3(3)
C25 C24 C44 C45 4.9(4)
C23 C24 C44 C45 -142.8(2)
C25 C24 C44 C43 154.5(2)
C23 C24 C44 C43 6.7(3)
O1 C43 C44 C45 -39.9(4)
C42 C43 C44 C45 134.2(3)
O1 C43 C44 C24 173.0(2)
C42 C43 C44 C24 -12.9(3)
C24 C44 C45 C27 3.4(4)
C43 C44 C45 C27 -140.0(3)
C24 C44 C45 C46 147.3(3)
C43 C44 C45 C46 3.8(4)
C26 C27 C45 C44 -8.6(4)
C28 C27 C45 C44 136.4(3)
C26 C27 C45 C46 -158.6(2)
C28 C27 C45 C46 -13.6(3)
C44 C45 C46 O2 54.7(4)
C27 C45 C46 O2 -157.9(3)
C44 C45 C46 C47 -125.8(3)
C27 C45 C46 C47 21.6(3)
C29 C28 C47 C48 8.2(4)
C27 C28 C47 C48 -137.5(3)
C29 C28 C47 C46 160.3(3)
C27 C28 C47 C46 14.5(3)
O2 C46 C47 C48 -52.6(5)
C45 C46 C47 C48 127.9(3)
O2 C46 C47 C28 157.6(3)
C45 C46 C47 C28 -21.9(3)
C28 C47 C48 C31 -4.6(4)
C46 C47 C48 C31 -150.9(3)
C28 C47 C48 C49 140.5(3)
C46 C47 C48 C49 -5.8(5)
C30 C31 C48 C47 -2.6(4)
C32 C31 C48 C47 144.8(3)
C30 C31 C48 C49 -153.3(3)
C32 C31 C48 C49 -5.9(3)
C47 C48 C49 O3 35.3(5)
C31 C48 C49 O3 -176.6(3)
C47 C48 C49 C50 -136.5(3)
C31 C48 C49 C50 11.6(3)
C33 C32 C50 C51 1.1(4)
C31 C32 C50 C51 -146.7(3)
C33 C32 C50 C49 157.7(2)
C31 C32 C50 C49 9.9(3)
O3 C49 C50 C51 -30.9(5)
C48 C49 C50 C51 140.7(3)
O3 C49 C50 C32 175.4(3)
C48 C49 C50 C32 -13.0(3)
C32 C50 C51 C35 1.6(4)
C49 C50 C51 C35 -149.3(3)
C32 C50 C51 C52 160.4(3)
C49 C50 C51 C52 9.5(5)
C34 C35 C51 C50 -2.5(4)
C36 C35 C51 C50 143.6(3)
C34 C35 C51 C52 -166.5(2)
C36 C35 C51 C52 -20.5(3)
C50 C51 C52 O4 113.6(3)
C35 C51 C52 O4 -85.6(2)
C50 C51 C52 C59 -14.5(4)
C35 C51 C52 C59 146.3(2)
C50 C51 C52 C53 -133.0(3)
C35 C51 C52 C53 27.7(2)
C37 C36 C53 C54 7.3(4)
C35 C36 C53 C54 -137.4(3)
C37 C36 C53 C52 160.4(2)
C35 C36 C53 C52 15.7(3)
O4 C52 C53 C54 -121.4(3)
C59 C52 C53 C54 -4.2(4)
C51 C52 C53 C54 124.6(3)
O4 C52 C53 C36 87.5(3)
C59 C52 C53 C36 -155.3(2)
C51 C52 C53 C36 -26.4(2)
C36 C53 C54 C39 -1.2(4)
C52 C53 C54 C39 -149.7(3)
C36 C53 C54 C55 149.8(3)
C52 C53 C54 C55 1.3(4)
C38 C39 C54 C53 -5.6(4)
C40 C39 C54 C53 139.5(3)
C38 C39 C54 C55 -160.9(2)
C40 C39 C54 C55 -15.7(3)
O6 O5 C55 C56 65.8(2)
O6 O5 C55 C54 -55.2(2)
O6 O5 C55 C41 -161.44(18)
C53 C54 C55 O5 123.7(3)
C39 C54 C55 O5 -82.7(3)
C53 C54 C55 C56 2.4(4)
C39 C54 C55 C56 156.0(2)
C53 C54 C55 C41 -127.8(3)
C39 C54 C55 C41 25.9(3)
C42 C41 C55 O5 -113.4(3)
C40 C41 C55 O5 88.3(2)
C42 C41 C55 C56 11.0(4)
C40 C41 C55 C56 -147.2(2)
C42 C41 C55 C54 131.4(3)
C40 C41 C55 C54 -26.8(3)
O5 C55 C56 C59 -125.3(3)
C54 C55 C56 C59 -2.8(4)
C41 C55 C56 C59 113.1(3)
O5 C55 C56 C57 35.1(3)
C54 C55 C56 C57 157.6(2)
C41 C55 C56 C57 -86.5(3)
C58 O8 C57 O7 -168.1(2)
C58 O8 C57 C56 8.6(3)
C59 C56 C57 O7 170.3(3)
C55 C56 C57 O7 7.0(5)
C59 C56 C57 O8 -5.9(3)
C55 C56 C57 O8 -169.2(2)
C60 N1 C58 O8 3.9(5)
C60 N1 C58 C59 177.8(3)
C57 O8 C58 N1 166.8(3)
C57 O8 C58 C59 -8.1(3)
C57 C56 C59 C58 1.0(3)
C55 C56 C59 C58 164.0(2)
C57 C56 C59 C52 -163.5(2)
C55 C56 C59 C52 -0.4(4)
N1 C58 C59 C56 -170.6(3)
O8 C58 C59 C56 4.3(3)
N1 C58 C59 C52 -5.3(4)
O8 C58 C59 C52 169.6(2)
O4 C52 C59 C56 121.1(3)
C53 C52 C59 C56 3.9(4)
C51 C52 C59 C56 -110.4(3)
O4 C52 C59 C58 -41.4(4)
C53 C52 C59 C58 -158.7(2)
C51 C52 C59 C58 87.1(3)
C58 N1 C60 C65 -157.3(3)
C58 N1 C60 C61 24.4(4)
C65 C60 C61 C62 2.4(4)
N1 C60 C61 C62 -179.3(3)
C60 C61 C62 C63 0.2(4)
C61 C62 C63 C64 -2.5(5)
C62 C63 C64 C65 2.1(5)
C61 C60 C65 C64 -2.8(4)
N1 C60 C65 C64 178.9(3)
C63 C64 C65 C60 0.5(4)
C66' O6 C66 C68 72.4(14)
O5 O6 C66 C68 -43.1(4)
C66' O6 C66 C69 -48.9(13)
O5 O6 C66 C69 -164.4(4)
C66' O6 C66 C67 -163.7(16)
O5 O6 C66 C67 80.8(4)
C66 O6 C66' C67' -14.5(10)
O5 O6 C66' C67' 58.0(7)
C66 O6 C66' C69' 106.8(15)
O5 O6 C66' C69' 179.2(5)
C66 O6 C66' C68' -135.9(17)
O5 O6 C66' C68' -63.4(6)

loop_
_platon_squeeze_void_nr
_platon_squeeze_void_average_x
_platon_squeeze_void_average_y
_platon_squeeze_void_average_z
_platon_squeeze_void_volume
_platon_squeeze_void_count_electrons
_platon_squeeze_void_content
1 0.000 0.500 1.000 227 104 ' '
2 0.264 0.679 0.287 25 1 ' '
3 0.736 0.321 0.713 25 1 ' '
